data_7219334
loop_
_publ_author_name
'Liu, Xuan-Wen'
'Guo, Rui'
'Liu, He'
'Yu, Ye-Qi'
'Qi, Wei Xi'
'Xu, Jing-Yuan'
'Xie, Cheng-Zhi'

_publ_section_title
;
 Two series of novel 3D potentially porous heterometallic Cu--Ln
 coordination frameworks assembled by 3,4-Pyridinedicarboxylic acid with
 different topologies and channels: syntheses, structures, luminescence
 and magnetic properties
;
_journal_name_full 'RSC Adv.'
_journal_paper_doi 10.1039/C4RA13533D
_journal_year 2015
_chemical_formula_sum 'C168 H344 Cu12 Gd8 N24 O232'
_chemical_formula_weight 8433.15
_chemical_name_systematic
; 
 ? 
;
_space_group_IT_number 14
_symmetry_cell_setting monoclinic
_symmetry_space_group_name_Hall '-P 2yn'
_symmetry_space_group_name_H-M 'P 1 21/n 1'
_atom_sites_solution_hydrogens geom
_atom_sites_solution_primary direct
_atom_sites_solution_secondary difmap
_audit_creation_method SHELXL-97
_audit_update_record
;
2015-01-15 deposited with the CCDC.
2015-01-19 downloaded from the CCDC.
;
_cell_angle_alpha 90.00
_cell_angle_beta 98.82(3)
_cell_angle_gamma 90.00
_cell_formula_units_Z 1
_cell_length_a 13.958(3)
_cell_length_b 30.682(6)
_cell_length_c 20.529(4)
_cell_measurement_reflns_used 23671
_cell_measurement_temperature 113(2)
_cell_measurement_theta_max 27.8704
_cell_measurement_theta_min 1.6187
_cell_volume 8688(3)
_computing_cell_refinement crystalclear
_computing_data_collection crystalclear
_computing_data_reduction crystalclear
_computing_molecular_graphics 'Bruker SHELXTL'
_computing_publication_material 'Bruker SHELXTL'
_computing_structure_refinement 'SHELXL-97 (Sheldrick, 1997)'
_computing_structure_solution 'SHELXS-97 (Sheldrick, 1990)'
_diffrn_ambient_temperature 113(2)
_diffrn_measured_fraction_theta_full 0.996
_diffrn_measured_fraction_theta_max 0.996
_diffrn_measurement_device_type 'rigaku saturn'
_diffrn_measurement_method '\w scans'
_diffrn_radiation_monochromator confocal
_diffrn_radiation_source 'rotating anode'
_diffrn_radiation_type MoK\a
_diffrn_radiation_wavelength 0.71073
_diffrn_reflns_av_R_equivalents 0.0489
_diffrn_reflns_av_unetI/netI 0.0439
_diffrn_reflns_limit_h_max 16
_diffrn_reflns_limit_h_min -16
_diffrn_reflns_limit_k_max 36
_diffrn_reflns_limit_k_min -36
_diffrn_reflns_limit_l_max 24
_diffrn_reflns_limit_l_min -19
_diffrn_reflns_number 65189
_diffrn_reflns_theta_full 25.02
_diffrn_reflns_theta_max 25.02
_diffrn_reflns_theta_min 1.33
_diffrn_standards_decay_% 0
_diffrn_standards_interval_count 0
_diffrn_standards_interval_time 0
_diffrn_standards_number 0
_exptl_absorpt_coefficient_mu 2.333
_exptl_absorpt_correction_T_max 0.7210
_exptl_absorpt_correction_T_min 0.6526
_exptl_absorpt_correction_type multi-scan
_exptl_absorpt_process_details crystalclear
_exptl_crystal_colour blue
_exptl_crystal_density_diffrn 1.612
_exptl_crystal_density_method 'not measured'
_exptl_crystal_description block
_exptl_crystal_F_000 4236
_exptl_crystal_size_max 0.20
_exptl_crystal_size_mid 0.18
_exptl_crystal_size_min 0.15
_refine_diff_density_max 1.994
_refine_diff_density_min -1.892
_refine_diff_density_rms 0.209
_refine_ls_extinction_method none
_refine_ls_goodness_of_fit_ref 1.069
_refine_ls_hydrogen_treatment mixed
_refine_ls_matrix_type full
_refine_ls_number_parameters 1300
_refine_ls_number_reflns 15266
_refine_ls_number_restraints 320
_refine_ls_restrained_S_all 1.074
_refine_ls_R_factor_all 0.0606
_refine_ls_R_factor_gt 0.0528
_refine_ls_shift/su_max 0.013
_refine_ls_shift/su_mean 0.000
_refine_ls_structure_factor_coef Fsqd
_refine_ls_weighting_details 'calc w=1/[\s^2^(Fo^2^)+(0.0712P)^2^+77.6214P] where P=(Fo^2^+2Fc^2^)/3'
_refine_ls_weighting_scheme calc
_refine_ls_wR_factor_gt 0.1422
_refine_ls_wR_factor_ref 0.1489
_reflns_number_gt 13292
_reflns_number_total 15266
_reflns_threshold_expression >2sigma(I)
_cod_data_source_file c4ra13533d2.cif
_cod_data_source_block 2-Gd
_cod_depositor_comments
;
The following automatic conversions were performed:

'_exptl_absorpt_correction_type' value 'MULTI-SCAN' changed to
'multi-scan' according to
/usr/data/users/saulius/crontab/automatic-downloads/rss-feeds/RSC/lib/dictionaries/cif_core.dic
dictionary named 'cif_core.dic' version 2.4.2 from 2011-04-26.

Automatic conversion script
Id: cif_fix_values 2935 2014-11-11 08:27:57Z andrius 
;
_cod_original_sg_symbol_H-M P21/n
_cod_database_code 7219334

loop_
_symmetry_equiv_pos_as_xyz
'x, y, z'
'-x+1/2, y+1/2, -z+1/2'
'-x, -y, -z'
'x-1/2, -y-1/2, z-1/2'

loop_
_atom_site_label
_atom_site_type_symbol
_atom_site_fract_x
_atom_site_fract_y
_atom_site_fract_z
_atom_site_U_iso_or_equiv
_atom_site_adp_type
_atom_site_occupancy
_atom_site_symmetry_multiplicity
_atom_site_calc_flag
_atom_site_refinement_flags
_atom_site_disorder_assembly
_atom_site_disorder_group
Gd1 Gd -0.02419(2) 0.449145(10) 0.625073(16) 0.01345(10) Uani 1 1 d D . .
Gd2 Gd 0.46130(2) 0.310332(11) 1.104373(16) 0.01526(10) Uani 1 1 d . . .
Cu1 Cu 0.50830(5) 0.47799(2) 0.77960(4) 0.01439(18) Uani 1 1 d . . .
Cu2 Cu 0.02668(5) 0.31523(2) 0.88862(4) 0.01003(16) Uani 1 1 d . . .
Cu3 Cu 0.49544(5) 0.15767(2) 0.75737(4) 0.01112(17) Uani 1 1 d . . .
O1 O 0.4008(4) 0.52755(16) 0.8727(2) 0.0248(11) Uani 1 1 d . . .
O2 O 0.4186(3) 0.52825(14) 0.7669(2) 0.0145(9) Uani 1 1 d . . .
O3 O 0.4615(3) 0.61977(15) 0.8461(2) 0.0190(10) Uani 1 1 d . . .
O4 O 0.3766(3) 0.68051(14) 0.8332(2) 0.0164(10) Uani 1 1 d . . .
O5 O 0.0674(3) 0.44881(14) 0.7400(2) 0.0168(10) Uani 1 1 d . . .
O6 O 0.1417(3) 0.42100(17) 0.6620(2) 0.0246(11) Uani 1 1 d . . .
O7 O 0.0996(3) 0.35348(15) 0.7824(2) 0.0216(11) Uani 1 1 d . . .
O8 O 0.1245(3) 0.36364(14) 0.8913(2) 0.0162(10) Uani 1 1 d . . .
O9 O -0.2881(4) 0.3453(2) 1.0134(3) 0.0364(14) Uani 1 1 d . . .
O10 O -0.4039(3) 0.35597(19) 0.9272(3) 0.0303(13) Uani 1 1 d . . .
O11 O -0.3987(3) 0.42945(15) 0.7983(3) 0.0224(11) Uani 1 1 d . . .
O12 O -0.3684(4) 0.4538(2) 0.9006(3) 0.0379(14) Uani 1 1 d . . .
O13 O 0.4144(3) 0.20335(14) 0.7910(3) 0.0204(10) Uani 1 1 d . A .
O14 O 0.3920(4) 0.16312(19) 0.8780(3) 0.0357(14) Uani 1 1 d . A .
O15 O 0.4693(3) 0.2505(2) 0.9379(3) 0.0359(14) Uani 1 1 d . . .
O16 O 0.3799(3) 0.27053(17) 1.0149(2) 0.0236(11) Uani 1 1 d . . .
O17 O 0.5833(3) 0.10797(14) 0.7457(2) 0.0182(10) Uani 1 1 d . A .
O18 O 0.6604(3) 0.10931(16) 0.8494(3) 0.0254(11) Uani 1 1 d . A .
O19 O 0.5791(3) 0.01730(15) 0.8211(3) 0.0225(11) Uani 1 1 d . . .
O20 O 0.6688(3) -0.04165(15) 0.8251(3) 0.0274(12) Uani 1 1 d . . .
O21 O 0.3094(3) 0.28166(17) 1.1393(2) 0.0249(11) Uani 1 1 d . . .
O22 O 0.4182(3) 0.30863(14) 1.2189(2) 0.0160(10) Uani 1 1 d . . .
O23 O 0.4084(3) 0.21601(14) 1.2698(2) 0.0187(10) Uani 1 1 d . . .
O24 O 0.4280(3) 0.23350(14) 1.3768(2) 0.0164(10) Uani 1 1 d . . .
O25 O 0.0466(4) 0.31343(17) 0.9984(2) 0.0272(12) Uani 1 1 d D . .
H25A H 0.069(6) 0.3383(11) 1.011(3) 0.033 Uiso 1 1 d D . .
H25B H 0.047(6) 0.2939(15) 1.028(2) 0.033 Uiso 1 1 d D . .
O26 O 0.0561(4) 0.4270(2) 0.5332(3) 0.0407(15) Uani 1 1 d D . .
H26A H 0.011(3) 0.4088(18) 0.520(2) 0.049 Uiso 1 1 d D . .
H26B H 0.113(2) 0.417(2) 0.545(5) 0.049 Uiso 1 1 d D . .
O27 O -0.0373(4) 0.37764(16) 0.6718(3) 0.0296(13) Uani 1 1 d D . .
H27A H -0.089(3) 0.363(2) 0.674(4) 0.036 Uiso 1 1 d D . .
H27B H 0.009(4) 0.374(3) 0.704(3) 0.036 Uiso 1 1 d D . .
O28 O -0.1425(6) 0.4057(3) 0.5558(4) 0.069(3) Uani 1 1 d D . .
H28A H -0.189(6) 0.417(3) 0.573(6) 0.082 Uiso 1 1 d D . .
H28B H -0.149(8) 0.3791(13) 0.544(6) 0.082 Uiso 1 1 d D . .
O29 O -0.1066(4) 0.49330(17) 0.5363(3) 0.0276(12) Uani 1 1 d D . .
H29A H -0.1679(9) 0.493(2) 0.528(4) 0.033 Uiso 1 1 d D . .
H29B H -0.078(4) 0.5135(19) 0.519(4) 0.033 Uiso 1 1 d D . .
O30 O 0.0872(4) 0.50816(17) 0.6167(3) 0.0323(13) Uani 1 1 d D . .
H30A H 0.066(4) 0.5342(9) 0.616(5) 0.039 Uiso 1 1 d D . .
H30B H 0.1477(15) 0.505(2) 0.616(5) 0.039 Uiso 1 1 d D . .
O31 O 0.4771(5) 0.4565(2) 0.6715(3) 0.0386(14) Uani 1 1 d . . .
H31A H 0.438(7) 0.449(3) 0.681(5) 0.046 Uiso 1 1 d D . .
H31B H 0.507(7) 0.467(3) 0.643(5) 0.046 Uiso 1 1 d D . .
O32 O 0.4726(4) 0.35761(18) 1.0128(3) 0.0282(12) Uani 1 1 d D . .
H32A H 0.512(5) 0.350(2) 0.987(3) 0.034 Uiso 1 1 d D . .
H32B H 0.466(6) 0.3847(7) 1.020(4) 0.034 Uiso 1 1 d D . .
O33 O 0.3394(3) 0.36789(18) 1.0997(3) 0.0272(12) Uani 1 1 d D . .
H33A H 0.366(4) 0.3907(15) 1.087(4) 0.033 Uiso 1 1 d D . .
H33B H 0.2782(12) 0.366(2) 1.089(4) 0.033 Uiso 1 1 d D . .
O34 O 0.4966(4) 0.23735(16) 1.1490(3) 0.0295(12) Uani 1 1 d D . .
H34A H 0.516(6) 0.2178(16) 1.125(3) 0.035 Uiso 1 1 d D . .
H34B H 0.483(6) 0.230(2) 1.186(2) 0.035 Uiso 1 1 d D . .
O35 O 0.5863(4) 0.28054(19) 1.0455(3) 0.0301(12) Uani 1 1 d D . .
H35A H 0.635(4) 0.286(2) 1.027(4) 0.036 Uiso 1 1 d D . .
H35B H 0.575(5) 0.2542(8) 1.053(4) 0.036 Uiso 1 1 d D . .
O36 O 0.4800(5) 0.1716(3) 0.6484(4) 0.0227(16) Uani 0.70 1 d P A 1
O36A O 0.4614(12) 0.1957(6) 0.6648(9) 0.021(4) Uani 0.30 1 d P A 2
N1 N 0.1205(3) 0.61873(17) 0.7643(3) 0.0116(11) Uani 1 1 d . . .
N2 N 0.3978(4) 0.44138(17) 0.8019(3) 0.0163(12) Uani 1 1 d . . .
N3 N -0.0855(4) 0.35603(17) 0.8830(3) 0.0126(11) Uani 1 1 d . . .
N4 N 0.1330(4) 0.27399(16) 0.8778(3) 0.0124(11) Uani 1 1 d . . .
N5 N 0.1128(4) 0.30462(17) 1.2775(3) 0.0164(12) Uani 1 1 d . . .
N6 N 0.8829(4) 0.01704(18) 0.7398(3) 0.0190(12) Uani 1 1 d . . .
C1 C 0.3776(4) 0.5402(2) 0.8159(3) 0.0164(14) Uani 1 1 d . . .
C2 C 0.2898(4) 0.5689(2) 0.7980(3) 0.0132(13) Uani 1 1 d . . .
C3 C 0.2009(5) 0.5496(2) 0.7744(4) 0.0195(14) Uani 1 1 d . . .
H3 H 0.1965 0.5188 0.7702 0.023 Uiso 1 1 calc R . .
C4 C 0.1189(4) 0.5749(2) 0.7569(3) 0.0169(14) Uani 1 1 d . . .
H4 H 0.0598 0.5611 0.7391 0.020 Uiso 1 1 calc R . .
C5 C 0.2055(4) 0.6373(2) 0.7891(3) 0.0129(13) Uani 1 1 d . . .
H5 H 0.2067 0.6680 0.7956 0.015 Uiso 1 1 calc R . .
C6 C 0.2922(4) 0.6144(2) 0.8060(3) 0.0128(13) Uani 1 1 d . . .
C7 C 0.3829(4) 0.6396(2) 0.8300(3) 0.0134(13) Uani 1 1 d . . .
C8 C 0.1400(4) 0.4310(2) 0.7209(3) 0.0156(14) Uani 1 1 d . . .
C9 C 0.2303(4) 0.4237(2) 0.7706(3) 0.0144(13) Uani 1 1 d . . .
C10 C 0.3142(4) 0.4442(2) 0.7593(3) 0.0145(13) Uani 1 1 d . . .
H10 H 0.3131 0.4608 0.7202 0.017 Uiso 1 1 calc R . .
C11 C 0.3988(5) 0.4175(2) 0.8566(3) 0.0169(14) Uani 1 1 d . . .
H11 H 0.4575 0.4156 0.8868 0.020 Uiso 1 1 calc R . .
C12 C 0.3181(4) 0.3956(2) 0.8711(4) 0.0185(14) Uani 1 1 d . . .
H12 H 0.3215 0.3793 0.9107 0.022 Uiso 1 1 calc R . .
C13 C 0.2313(4) 0.3977(2) 0.8266(3) 0.0147(13) Uani 1 1 d . . .
C14 C 0.1443(4) 0.37008(19) 0.8341(3) 0.0143(13) Uani 1 1 d . . .
C15 C -0.3179(5) 0.3569(2) 0.9549(3) 0.0204(15) Uani 1 1 d . . .
C16 C -0.2420(4) 0.3705(2) 0.9133(3) 0.0143(13) Uani 1 1 d . . .
C17 C -0.1552(4) 0.3482(2) 0.9205(3) 0.0158(13) Uani 1 1 d . . .
H17 H -0.1439 0.3263 0.9534 0.019 Uiso 1 1 calc R . .
C18 C -0.1011(5) 0.3875(2) 0.8381(4) 0.0228(16) Uani 1 1 d . . .
H18 H -0.0519 0.3941 0.8125 0.027 Uiso 1 1 calc R . .
C19 C -0.1860(5) 0.4109(3) 0.8275(4) 0.0319(19) Uani 1 1 d . . .
H19 H -0.1953 0.4325 0.7940 0.038 Uiso 1 1 calc R . .
C20 C -0.2584(5) 0.4031(2) 0.8657(4) 0.0205(15) Uani 1 1 d . . .
C21 C -0.3488(5) 0.4307(2) 0.8561(4) 0.0225(16) Uani 1 1 d . . .
C22 C 0.3753(5) 0.1955(2) 0.8412(4) 0.0189(15) Uani 1 1 d U . .
C23 C 0.2934(4) 0.2252(2) 0.8541(3) 0.0160(13) Uani 1 1 d . A .
C24 C 0.2063(4) 0.2235(2) 0.8109(3) 0.0182(14) Uani 1 1 d . . .
H24 H 0.2003 0.2057 0.7727 0.022 Uiso 1 1 calc R A .
C25 C 0.1282(5) 0.2482(2) 0.8242(3) 0.0166(13) Uani 1 1 d . A .
H25 H 0.0691 0.2468 0.7945 0.020 Uiso 1 1 calc R . .
C26 C 0.2171(4) 0.2757(2) 0.9194(3) 0.0140(13) Uani 1 1 d . A .
H26 H 0.2211 0.2939 0.9571 0.017 Uiso 1 1 calc R . .
C27 C 0.2986(4) 0.2519(2) 0.9095(3) 0.0137(13) Uani 1 1 d . . .
C28 C 0.3907(4) 0.2575(2) 0.9582(3) 0.0182(14) Uani 1 1 d . A .
C29 C 0.6501(5) 0.0966(2) 0.7909(4) 0.0201(15) Uani 1 1 d . . .
C30 C 0.7281(5) 0.0672(2) 0.7709(4) 0.0201(15) Uani 1 1 d . A .
C31 C 0.8023(5) 0.0855(2) 0.7417(4) 0.0251(16) Uani 1 1 d . . .
H31 H 0.8014 0.1158 0.7319 0.030 Uiso 1 1 calc R A .
C32 C 0.8775(5) 0.0598(2) 0.7268(4) 0.0223(15) Uani 1 1 d . A .
H32 H 0.9270 0.0729 0.7065 0.027 Uiso 1 1 calc R . .
C33 C 0.8117(5) -0.0005(2) 0.7692(4) 0.0188(14) Uani 1 1 d . A .
H33 H 0.8161 -0.0305 0.7806 0.023 Uiso 1 1 calc R . .
C34 C 0.7332(4) 0.0227(2) 0.7836(3) 0.0175(14) Uani 1 1 d . . .
C35 C 0.6548(4) -0.0017(2) 0.8118(3) 0.0174(14) Uani 1 1 d . . .
C36 C 0.3369(5) 0.2916(2) 1.1993(3) 0.0166(14) Uani 1 1 d . . .
C37 C 0.2672(4) 0.2854(2) 1.2474(3) 0.0161(13) Uani 1 1 d . . .
C38 C 0.1767(4) 0.3058(2) 1.2350(3) 0.0163(14) Uani 1 1 d . . .
H38 H 0.1597 0.3212 1.1947 0.020 Uiso 1 1 calc R . .
C39 C 0.1366(5) 0.2824(2) 1.3342(4) 0.0220(15) Uani 1 1 d . . .
H39 H 0.0918 0.2817 1.3647 0.026 Uiso 1 1 calc R . .
C40 C 0.2236(5) 0.2605(2) 1.3499(4) 0.0186(14) Uani 1 1 d . . .
H40 H 0.2376 0.2447 1.3900 0.022 Uiso 1 1 calc R . .
C41 C 0.2904(4) 0.2620(2) 1.3064(3) 0.0147(13) Uani 1 1 d . . .
C42 C 0.3831(4) 0.2353(2) 1.3179(3) 0.0156(14) Uani 1 1 d . . .
O37 O 0.9941(4) 0.41074(16) 0.4042(2) 0.0254(11) Uani 1 1 d U . .
H37A H 0.9567 0.3888 0.3949 0.038 Uiso 1 1 d R . .
H37B H 1.0451 0.4109 0.3858 0.038 Uiso 1 1 d R . .
O38 O 0.9268(4) 0.06087(17) 0.5500(3) 0.0305(12) Uani 1 1 d U . .
H38B H 0.8988 0.0402 0.5270 0.046 Uiso 1 1 d R . .
H38C H 0.9686 0.0538 0.5829 0.046 Uiso 1 1 d R . .
O39 O 0.8214(5) 0.9945(2) 0.4821(3) 0.0492(16) Uani 1 1 d U . .
H39B H 0.7730 1.0113 0.4718 0.074 Uiso 1 1 d R . .
H39C H 0.8215 0.9786 0.5159 0.074 Uiso 1 1 d R . .
O40 O 0.5172(5) 0.0215(2) 0.3608(3) 0.0547(18) Uani 1 1 d U . .
H40A H 0.5079 0.0342 0.4021 0.082 Uiso 1 1 d R . .
H40C H 0.4764 -0.0037 0.3522 0.082 Uiso 1 1 d R . .
O41 O 0.2989(5) 0.1662(2) 0.1765(4) 0.0345(17) Uani 0.75 1 d PU . .
H41A H 0.2844 0.1863 0.2095 0.052 Uiso 0.75 1 d PR . .
H41C H 0.2438 0.1478 0.1631 0.052 Uiso 0.75 1 d PR . .
O42 O 0.6534(6) 0.0354(3) 0.4747(4) 0.0385(19) Uani 0.75 1 d PU B 1
O42A O 0.6161(15) 0.0542(7) 0.4611(10) 0.021(4) Uani 0.25 1 d PU C 2
O43 O 0.6479(5) 0.1099(2) 0.5503(4) 0.0324(17) Uani 0.75 1 d PU D 3
O43A O 0.6489(11) 0.1390(5) 0.5989(8) 0.011(3) Uani 0.25 1 d PU E 4
O44 O 0.4611(6) 0.9391(3) 0.3681(4) 0.0396(19) Uani 0.75 1 d PU F 5
H44D H 0.4751 0.9084 0.3683 0.047 Uiso 0.75 1 d PR F 5
O44A O 0.4776(13) 0.9312(6) 0.4246(9) 0.019(4) Uani 0.25 1 d PU G 6
O45 O 0.3789(6) 0.1074(3) 0.5670(4) 0.0320(19) Uani 0.65 1 d PU H 7
H45A H 0.4031 0.1164 0.6113 0.048 Uiso 0.65 1 d PR H 7
H45B H 0.3551 0.1324 0.5413 0.048 Uiso 0.65 1 d PR H 7
O45A O 0.4073(12) 0.1429(5) 0.5657(8) 0.036(4) Uani 0.35 1 d PU I 8
H45C H 0.4331 0.1511 0.6101 0.053 Uiso 0.35 1 d PR I 8
H45F H 0.3502 0.1255 0.5659 0.053 Uiso 0.35 1 d PR I 8
O46 O 0.9955(7) 0.1926(3) 0.3259(5) 0.052(2) Uani 0.75 1 d PU . .
H46A H 1.0147 0.2062 0.3679 0.078 Uiso 0.75 1 d PR . .
H46C H 0.9381 0.2064 0.3035 0.078 Uiso 0.75 1 d PR . .
O47 O 0.5883(7) 0.9543(3) 0.5269(4) 0.049(2) Uani 0.75 1 d PU . .
O48 O 0.0034(7) 0.1482(3) 0.8349(5) 0.059(3) Uani 0.75 1 d PU . .
H48A H 0.0337 0.1570 0.8781 0.089 Uiso 0.75 1 d PR . .
H48B H -0.0313 0.1724 0.8130 0.089 Uiso 0.75 1 d PR . .
O49 O 0.1327(7) 0.1291(3) 0.1953(5) 0.057(2) Uani 0.75 1 d PU J 1
H49C H 0.1359 0.1473 0.1578 0.086 Uiso 0.75 1 d PR J 1
H49E H 0.0859 0.1064 0.1835 0.086 Uiso 0.75 1 d PR J 1
O49A O 0.0981(19) 0.1481(8) 0.2378(13) 0.045(6) Uani 0.25 1 d PU K 2
H49D H 0.1604 0.1345 0.2483 0.054 Uiso 0.25 1 d PR K 2
H49A H 0.0844 0.1645 0.2752 0.067 Uiso 0.25 1 d PR K 2
O50 O 0.9002(8) 0.9322(4) 0.1435(5) 0.038(3) Uani 0.50 1 d PU . .
H50A H 0.9176 0.9470 0.1848 0.056 Uiso 0.50 1 d PR . .
H50C H 0.8368 0.9414 0.1234 0.056 Uiso 0.50 1 d PR . .
O51 O 0.7593(7) 0.9932(4) 0.0687(6) 0.031(2) Uani 0.50 1 d PU L 1
H51D H 0.7635 0.9625 0.0778 0.037 Uiso 0.50 1 d PR L 1
O51A O 0.7747(19) 0.9969(9) 0.1148(15) 0.051(7) Uani 0.25 1 d PU M 2
O52 O 0.7596(8) 0.0831(4) 0.0481(6) 0.034(3) Uani 0.50 1 d PU N 3
O52A O 0.8211(17) 0.0764(8) 0.0960(12) 0.039(5) Uani 0.25 1 d PU O 4
O53 O 0.8790(9) 0.1269(4) 0.1445(6) 0.045(3) Uani 0.50 1 d PU . .
H53A H 0.8955 0.1544 0.1654 0.067 Uiso 0.50 1 d PR . .
H53C H 0.8145 0.1283 0.1204 0.067 Uiso 0.50 1 d PR . .
O54 O 0.2526(10) 0.1107(4) 0.9348(7) 0.050(3) Uani 0.50 1 d PU . .
O55 O 0.6719(9) 0.1906(4) 0.1783(7) 0.045(3) Uani 0.50 1 d PU P 1
H55D H 0.6988 0.1650 0.2011 0.053 Uiso 0.50 1 d PR P 1
O55A O 0.6281(16) 0.1733(7) 0.1084(11) 0.030(5) Uani 0.25 1 d PU Q 2
O55B O 0.621(2) 0.1608(9) 0.0586(14) 0.050(7) Uani 0.25 1 d PU R 3
O56 O 0.3260(10) 0.3819(5) 0.4350(7) 0.054(3) Uani 0.50 1 d PU . .
H56A H 0.3417 0.3932 0.4790 0.081 Uiso 0.50 1 d PR . .
H56C H 0.2580 0.3754 0.4260 0.081 Uiso 0.50 1 d PR . .
O57 O 0.6312(10) 0.2541(4) 0.5783(7) 0.054(3) Uani 0.50 1 d PU S 1
H57A H 0.6605 0.2569 0.6235 0.081 Uiso 0.50 1 d PR S 1
H57B H 0.6464 0.2793 0.5541 0.081 Uiso 0.50 1 d PR S 1
O57A O 0.5389(16) 0.2454(7) 0.5916(11) 0.030(5) Uani 0.25 1 d PU T 2
O58 O 0.1173(11) 0.1723(5) 0.9718(8) 0.061(4) Uani 0.50 1 d PU . .
O59 O 0.1573(10) 0.0915(5) 0.0732(8) 0.061(4) Uani 0.50 1 d PU . .
H59A H 0.1255 0.1104 0.1003 0.092 Uiso 0.50 1 d PR . .
H59B H 0.1693 0.1070 0.0346 0.092 Uiso 0.50 1 d PR . .
O60 O 0.4359(15) 0.3105(6) 0.4459(11) 0.028(5) Uani 0.25 1 d PU U 1
H60B H 0.4512 0.3323 0.4156 0.042 Uiso 0.25 1 d PR U 1
O60A O 0.3887(14) 0.2831(6) 0.4852(9) 0.024(4) Uani 0.25 1 d PU V 2
H60H H 0.4285 0.2589 0.4765 0.029 Uiso 0.25 1 d PR V 2
H60E H 0.4076 0.2926 0.5299 0.036 Uiso 0.25 1 d PR V 2
O61 O 0.0445(15) 0.2080(6) 0.1968(10) 0.027(4) Uani 0.25 1 d PU . .
H61A H 0.0326 0.2256 0.2334 0.040 Uiso 0.25 1 d PR . .
H61B H 0.0506 0.2264 0.1599 0.040 Uiso 0.25 1 d PR . .
O62 O 0.795(2) 0.3128(8) 0.5548(14) 0.053(7) Uani 0.25 1 d PU W 1
H62A H 0.8192 0.3144 0.6011 0.079 Uiso 0.25 1 d PR W 1
H62C H 0.7272 0.3198 0.5473 0.079 Uiso 0.25 1 d PR W 1
O62A O 0.7296(12) 0.2883(5) 0.5680(9) 0.016(4) Uani 0.25 1 d PU X 2
O63 O 0.7792(12) 0.2577(6) 0.1481(9) 0.013(4) Uani 0.25 1 d PU Y 3
O63A O 0.7353(16) 0.2392(7) 0.1577(11) 0.027(5) Uani 0.25 1 d PU Z 4
O63B O 0.843(2) 0.2331(9) 0.1862(14) 0.054(7) Uani 0.25 1 d PU A 5
O64 O 0.8184(15) 0.1780(6) 0.2368(10) 0.087(6) Uani 0.50 1 d PU . .
H64A H 0.8308 0.1995 0.2710 0.131 Uiso 0.50 1 d PR . .
O65 O 0.0394(14) 0.0231(7) 0.0539(10) 0.026(4) Uani 0.25 1 d PU . .
H65B H 0.0422 0.0402 0.0151 0.039 Uiso 0.25 1 d PR . .
H65C H 0.0119 -0.0050 0.0413 0.039 Uiso 0.25 1 d PR . .
O66 O 0.4127(14) 0.1692(6) 0.0181(9) 0.020(4) Uani 0.25 1 d PU . .
O67 O 0.4358(17) 0.4566(8) 0.4320(12) 0.038(5) Uani 0.25 1 d PU . .
O68 O 0.2378(19) 0.2815(9) 0.5131(14) 0.051(7) Uani 0.25 1 d PU . .
H68A H 0.2557 0.2916 0.5576 0.076 Uiso 0.25 1 d PR . .
H68B H 0.2376 0.3057 0.4834 0.076 Uiso 0.25 1 d PR . .
O69 O 0.8075(19) 0.9831(9) 0.9696(14) 0.051(7) Uani 0.25 1 d PU . .
H69A H 0.8305 0.9829 1.0161 0.076 Uiso 0.25 1 d PR . .
H69B H 0.8475 1.0020 0.9480 0.076 Uiso 0.25 1 d PR . .

loop_
_atom_site_aniso_label
_atom_site_aniso_U_11
_atom_site_aniso_U_22
_atom_site_aniso_U_33
_atom_site_aniso_U_23
_atom_site_aniso_U_13
_atom_site_aniso_U_12
Gd1 0.01011(16) 0.01557(17) 0.01477(18) 0.00054(12) 0.00224(12) 0.00118(11)
Gd2 0.00547(15) 0.02863(19) 0.01164(18) -0.00229(13) 0.00120(12) -0.00026(12)
Cu1 0.0054(3) 0.0133(4) 0.0251(5) 0.0063(3) 0.0045(3) 0.0018(3)
Cu2 0.0047(3) 0.0097(4) 0.0160(4) -0.0003(3) 0.0026(3) 0.0005(3)
Cu3 0.0044(3) 0.0122(4) 0.0170(4) -0.0033(3) 0.0024(3) -0.0010(3)
O1 0.026(3) 0.028(3) 0.020(3) 0.007(2) 0.003(2) 0.014(2)
O2 0.007(2) 0.016(2) 0.021(2) 0.0040(18) 0.0032(18) 0.0015(17)
O3 0.008(2) 0.021(2) 0.026(3) 0.002(2) -0.0028(19) 0.0031(18)
O4 0.011(2) 0.017(2) 0.019(2) 0.0009(18) -0.0027(19) -0.0001(17)
O5 0.009(2) 0.019(2) 0.022(3) -0.0039(19) 0.0009(19) 0.0008(17)
O6 0.017(2) 0.042(3) 0.015(3) 0.002(2) 0.004(2) 0.012(2)
O7 0.017(2) 0.020(2) 0.026(3) 0.005(2) -0.004(2) -0.0034(19)
O8 0.010(2) 0.013(2) 0.026(3) -0.0003(19) 0.0041(19) -0.0020(17)
O9 0.018(3) 0.070(4) 0.022(3) 0.017(3) 0.005(2) 0.009(3)
O10 0.012(2) 0.055(4) 0.024(3) 0.015(3) 0.004(2) 0.002(2)
O11 0.008(2) 0.020(2) 0.039(3) 0.011(2) 0.005(2) 0.0038(18)
O12 0.025(3) 0.052(4) 0.037(3) 0.008(3) 0.009(3) 0.023(3)
O13 0.011(2) 0.016(2) 0.036(3) -0.006(2) 0.008(2) 0.0016(18)
O14 0.038(3) 0.043(3) 0.027(3) 0.002(3) 0.006(3) 0.030(3)
O15 0.011(2) 0.066(4) 0.029(3) -0.025(3) -0.004(2) 0.009(2)
O16 0.012(2) 0.045(3) 0.012(2) -0.008(2) -0.0040(19) 0.002(2)
O17 0.006(2) 0.020(2) 0.028(3) -0.008(2) 0.0016(19) -0.0009(17)
O18 0.022(2) 0.028(3) 0.028(3) -0.002(2) 0.008(2) 0.003(2)
O19 0.012(2) 0.022(2) 0.036(3) 0.005(2) 0.014(2) 0.0023(19)
O20 0.020(2) 0.015(2) 0.052(4) -0.003(2) 0.023(2) -0.0035(19)
O21 0.013(2) 0.040(3) 0.023(3) -0.004(2) 0.008(2) -0.002(2)
O22 0.011(2) 0.020(2) 0.017(2) 0.0029(18) 0.0041(19) 0.0018(18)
O23 0.012(2) 0.018(2) 0.027(3) 0.000(2) 0.006(2) 0.0041(18)
O24 0.009(2) 0.016(2) 0.025(3) 0.0012(19) 0.0040(19) 0.0013(17)
O25 0.029(3) 0.034(3) 0.018(3) -0.001(2) -0.001(2) 0.008(2)
O26 0.038(3) 0.054(4) 0.028(3) -0.008(3) -0.001(3) 0.024(3)
O27 0.032(3) 0.016(2) 0.034(3) 0.006(2) -0.015(2) -0.002(2)
O28 0.077(5) 0.069(5) 0.045(5) 0.022(4) -0.035(4) -0.049(4)
O29 0.023(3) 0.031(3) 0.027(3) 0.008(2) -0.002(2) 0.002(2)
O30 0.020(3) 0.024(3) 0.056(4) -0.001(3) 0.013(3) -0.003(2)
O31 0.031(3) 0.058(4) 0.030(3) -0.008(3) 0.016(3) -0.004(3)
O32 0.026(3) 0.040(3) 0.022(3) 0.006(2) 0.013(2) 0.000(2)
O33 0.009(2) 0.043(3) 0.029(3) 0.011(2) 0.002(2) 0.001(2)
O34 0.028(3) 0.025(3) 0.038(3) -0.003(2) 0.012(3) 0.003(2)
O35 0.016(2) 0.050(3) 0.025(3) -0.005(3) 0.007(2) 0.008(2)
O36 0.025(4) 0.027(4) 0.017(4) -0.005(3) 0.006(3) -0.006(3)
O36A 0.015(8) 0.024(10) 0.021(10) 0.003(8) -0.011(7) -0.001(7)
N1 0.008(2) 0.015(3) 0.012(3) 0.003(2) 0.003(2) 0.000(2)
N2 0.009(2) 0.012(3) 0.029(3) 0.003(2) 0.003(2) 0.003(2)
N3 0.008(2) 0.015(3) 0.014(3) 0.000(2) 0.000(2) 0.000(2)
N4 0.011(2) 0.010(2) 0.016(3) 0.000(2) 0.003(2) 0.001(2)
N5 0.010(3) 0.015(3) 0.024(3) 0.004(2) 0.004(2) 0.000(2)
N6 0.009(3) 0.020(3) 0.029(3) -0.005(2) 0.006(2) -0.001(2)
C1 0.009(3) 0.014(3) 0.025(4) 0.001(3) -0.001(3) -0.001(2)
C2 0.013(3) 0.017(3) 0.011(3) 0.002(2) 0.005(2) 0.003(2)
C3 0.014(3) 0.015(3) 0.029(4) 0.003(3) -0.001(3) 0.003(3)
C4 0.010(3) 0.016(3) 0.023(4) 0.001(3) 0.001(3) -0.002(2)
C5 0.010(3) 0.013(3) 0.016(3) 0.002(2) 0.002(2) 0.000(2)
C6 0.008(3) 0.021(3) 0.011(3) 0.004(2) 0.002(2) 0.004(2)
C7 0.009(3) 0.021(3) 0.011(3) 0.006(3) 0.002(2) 0.001(2)
C8 0.009(3) 0.014(3) 0.024(4) 0.001(3) 0.003(3) 0.000(2)
C9 0.013(3) 0.015(3) 0.015(3) 0.001(2) 0.003(3) -0.001(2)
C10 0.010(3) 0.016(3) 0.018(3) 0.004(3) 0.003(3) 0.002(2)
C11 0.012(3) 0.019(3) 0.019(4) 0.006(3) 0.001(3) 0.000(3)
C12 0.009(3) 0.020(3) 0.026(4) 0.007(3) 0.001(3) -0.001(3)
C13 0.008(3) 0.015(3) 0.021(4) 0.000(3) -0.001(3) 0.001(2)
C14 0.010(3) 0.011(3) 0.021(4) 0.005(3) 0.000(3) 0.004(2)
C15 0.013(3) 0.031(4) 0.019(4) 0.007(3) 0.008(3) 0.004(3)
C16 0.009(3) 0.019(3) 0.015(3) 0.001(3) 0.005(3) 0.000(2)
C17 0.010(3) 0.017(3) 0.020(4) 0.000(3) -0.001(3) 0.002(2)
C18 0.013(3) 0.026(4) 0.032(4) 0.013(3) 0.012(3) 0.002(3)
C19 0.019(4) 0.037(4) 0.043(5) 0.025(4) 0.016(3) 0.012(3)
C20 0.009(3) 0.026(4) 0.026(4) 0.008(3) 0.004(3) 0.004(3)
C21 0.012(3) 0.025(4) 0.033(4) 0.014(3) 0.012(3) 0.006(3)
C22 0.011(3) 0.020(3) 0.023(4) -0.010(3) -0.007(3) 0.004(3)
C23 0.013(3) 0.019(3) 0.015(3) -0.002(3) -0.001(3) 0.005(3)
C24 0.012(3) 0.022(3) 0.020(4) -0.009(3) -0.001(3) 0.004(3)
C25 0.011(3) 0.021(3) 0.016(3) -0.003(3) -0.002(3) 0.001(3)
C26 0.012(3) 0.014(3) 0.015(3) -0.001(2) 0.000(3) 0.000(2)
C27 0.010(3) 0.013(3) 0.018(3) -0.003(2) -0.001(3) 0.001(2)
C28 0.009(3) 0.023(3) 0.021(4) -0.004(3) -0.002(3) 0.002(3)
C29 0.011(3) 0.015(3) 0.036(4) -0.001(3) 0.009(3) -0.004(3)
C30 0.011(3) 0.022(3) 0.028(4) -0.002(3) 0.005(3) 0.002(3)
C31 0.018(3) 0.018(3) 0.042(5) -0.001(3) 0.013(3) -0.001(3)
C32 0.015(3) 0.016(3) 0.038(4) -0.002(3) 0.011(3) -0.002(3)
C33 0.013(3) 0.015(3) 0.028(4) -0.005(3) 0.006(3) -0.004(3)
C34 0.009(3) 0.017(3) 0.026(4) -0.004(3) 0.003(3) -0.005(2)
C35 0.010(3) 0.022(4) 0.020(4) -0.009(3) 0.002(3) -0.003(3)
C36 0.013(3) 0.016(3) 0.022(4) 0.003(3) 0.006(3) 0.003(2)
C37 0.010(3) 0.014(3) 0.024(4) 0.001(3) 0.003(3) 0.002(2)
C38 0.010(3) 0.015(3) 0.023(4) 0.002(3) 0.002(3) -0.003(2)
C39 0.016(3) 0.020(3) 0.033(4) 0.008(3) 0.013(3) 0.004(3)
C40 0.015(3) 0.017(3) 0.024(4) 0.007(3) 0.003(3) 0.005(3)
C41 0.008(3) 0.014(3) 0.022(4) 0.002(3) 0.003(3) -0.001(2)
C42 0.005(3) 0.014(3) 0.028(4) 0.005(3) 0.003(3) -0.004(2)
O37 0.024(2) 0.029(2) 0.025(2) -0.001(2) 0.008(2) -0.009(2)
O38 0.024(2) 0.036(3) 0.030(3) -0.014(2) 0.001(2) -0.008(2)
O39 0.062(3) 0.053(3) 0.034(3) -0.004(3) 0.013(3) -0.026(3)
O40 0.048(3) 0.075(4) 0.044(3) 0.008(3) 0.016(3) 0.010(3)
O41 0.033(3) 0.024(3) 0.043(4) -0.008(3) -0.006(3) 0.006(3)
O42 0.037(3) 0.039(4) 0.039(4) -0.003(3) 0.007(3) -0.001(3)
O42A 0.020(6) 0.021(6) 0.024(6) 0.004(4) 0.006(4) 0.004(4)
O43 0.027(3) 0.035(3) 0.034(3) 0.001(3) 0.003(3) -0.001(3)
O43A 0.008(5) 0.014(5) 0.011(5) 0.002(4) 0.006(4) 0.001(4)
O44 0.041(3) 0.035(3) 0.041(4) -0.001(3) 0.000(3) -0.003(3)
O44A 0.023(6) 0.019(5) 0.015(6) 0.001(4) 0.001(4) -0.001(4)
O45 0.038(4) 0.033(4) 0.023(3) 0.002(3) -0.004(3) -0.006(3)
O45A 0.034(5) 0.039(5) 0.034(5) -0.001(4) 0.004(4) -0.001(4)
O46 0.063(4) 0.050(4) 0.043(4) -0.006(3) 0.008(3) -0.010(3)
O47 0.054(4) 0.045(4) 0.049(4) -0.002(3) 0.014(3) 0.005(3)
O48 0.071(4) 0.046(4) 0.054(4) 0.007(3) -0.013(4) -0.003(3)
O49 0.053(4) 0.057(4) 0.061(4) 0.012(4) 0.004(4) -0.008(3)
O49A 0.045(7) 0.045(7) 0.045(7) 0.002(5) 0.008(5) -0.001(5)
O50 0.036(4) 0.048(4) 0.026(4) -0.027(4) -0.003(4) 0.017(4)
O51 0.021(4) 0.043(4) 0.030(4) -0.002(4) 0.010(3) 0.000(3)
O51A 0.043(8) 0.056(8) 0.053(8) -0.008(5) 0.006(5) -0.003(5)
O52 0.028(4) 0.046(4) 0.030(4) -0.001(4) 0.007(4) -0.007(4)
O52A 0.036(7) 0.041(7) 0.041(7) 0.006(5) 0.004(5) -0.008(5)
O53 0.045(5) 0.045(5) 0.041(5) 0.008(4) -0.005(4) 0.001(4)
O54 0.050(5) 0.056(5) 0.045(5) 0.006(4) 0.007(4) -0.004(4)
O55 0.043(5) 0.044(5) 0.048(5) -0.003(4) 0.012(4) -0.003(4)
O55A 0.032(6) 0.027(6) 0.032(6) 0.006(5) 0.008(5) -0.009(5)
O55B 0.050(8) 0.050(8) 0.052(8) 0.001(5) 0.014(5) -0.009(5)
O56 0.041(5) 0.060(5) 0.060(5) -0.001(4) 0.000(4) -0.003(4)
O57 0.050(5) 0.046(5) 0.060(5) -0.009(4) -0.010(4) 0.005(4)
O57A 0.036(6) 0.027(6) 0.027(6) 0.000(5) 0.004(5) -0.003(5)
O58 0.051(5) 0.055(5) 0.075(6) -0.009(4) 0.002(4) 0.000(4)
O59 0.055(5) 0.066(5) 0.062(6) -0.004(4) 0.007(4) 0.011(4)
O60 0.025(6) 0.024(6) 0.032(6) -0.016(4) -0.006(4) 0.006(4)
O60A 0.027(6) 0.027(6) 0.016(6) -0.013(4) -0.002(4) 0.015(4)
O61 0.033(6) 0.024(6) 0.026(6) 0.008(4) 0.012(5) 0.008(4)
O62 0.056(8) 0.049(8) 0.052(8) 0.000(5) 0.005(5) 0.008(5)
O62A 0.016(5) 0.012(5) 0.016(5) -0.009(4) -0.011(4) 0.008(4)
O63 0.012(5) 0.011(5) 0.015(5) -0.001(4) 0.001(4) 0.002(4)
O63A 0.027(6) 0.027(6) 0.028(6) -0.002(5) 0.004(5) 0.007(5)
O63B 0.054(8) 0.055(8) 0.056(8) -0.006(5) 0.012(5) -0.004(5)
O64 0.096(7) 0.085(7) 0.081(7) -0.002(5) 0.014(5) -0.013(5)
O65 0.026(6) 0.033(6) 0.020(6) 0.000(4) 0.004(4) 0.001(4)
O66 0.031(6) 0.015(5) 0.018(6) 0.004(4) 0.015(4) 0.004(4)
O67 0.036(7) 0.044(7) 0.034(7) -0.005(5) 0.007(5) -0.005(5)
O68 0.055(8) 0.050(8) 0.048(8) 0.001(5) 0.013(5) -0.010(5)
O69 0.049(8) 0.050(8) 0.053(8) -0.001(5) 0.007(5) -0.001(5)

loop_
_atom_type_symbol
_atom_type_description
_atom_type_scat_dispersion_real
_atom_type_scat_dispersion_imag
_atom_type_scat_source
C C 0.0033 0.0016 'International Tables Vol C Tables 4.2.6.8 and 6.1.1.4'
H H 0.0000 0.0000 'International Tables Vol C Tables 4.2.6.8 and 6.1.1.4'
N N 0.0061 0.0033 'International Tables Vol C Tables 4.2.6.8 and 6.1.1.4'
O O 0.0106 0.0060 'International Tables Vol C Tables 4.2.6.8 and 6.1.1.4'
Cu Cu 0.3201 1.2651 'International Tables Vol C Tables 4.2.6.8 and 6.1.1.4'
Gd Gd -0.1653 3.9035 'International Tables Vol C Tables 4.2.6.8 and 6.1.1.4'

loop_
_geom_angle_atom_site_label_1
_geom_angle_atom_site_label_2
_geom_angle_atom_site_label_3
_geom_angle
_geom_angle_site_symmetry_1
_geom_angle_site_symmetry_3
O28 Gd1 O30 139.9(2) . .
O28 Gd1 O27 69.2(2) . .
O30 Gd1 O27 143.20(18) . .
O28 Gd1 O20 76.9(3) . 2_556
O30 Gd1 O20 122.17(18) . 2_556
O27 Gd1 O20 79.56(18) . 2_556
O28 Gd1 O29 70.2(2) . .
O30 Gd1 O29 76.28(19) . .
O27 Gd1 O29 138.88(17) . .
O20 Gd1 O29 85.51(19) 2_556 .
O28 Gd1 O26 75.1(3) . .
O30 Gd1 O26 77.0(2) . .
O27 Gd1 O26 97.3(2) . .
O20 Gd1 O26 151.0(2) 2_556 .
O29 Gd1 O26 78.11(19) . .
O28 Gd1 O6 120.8(3) . .
O30 Gd1 O6 72.59(18) . .
O27 Gd1 O6 71.70(18) . .
O20 Gd1 O6 135.51(17) 2_556 .
O29 Gd1 O6 137.77(18) . .
O26 Gd1 O6 67.69(17) . .
O28 Gd1 O5 139.3(2) . .
O30 Gd1 O5 80.12(18) . .
O27 Gd1 O5 71.39(16) . .
O20 Gd1 O5 86.59(17) 2_556 .
O29 Gd1 O5 145.88(16) . .
O26 Gd1 O5 119.99(17) . .
O6 Gd1 O5 52.61(15) . .
O28 Gd1 O19 119.1(3) . 2_556
O30 Gd1 O19 69.70(17) . 2_556
O27 Gd1 O19 122.02(18) . 2_556
O20 Gd1 O19 52.51(15) 2_556 2_556
O29 Gd1 O19 74.06(18) . 2_556
O26 Gd1 O19 140.59(19) . 2_556
O6 Gd1 O19 118.99(16) . 2_556
O5 Gd1 O19 74.83(15) . 2_556
O28 Gd1 C35 97.7(3) . 2_556
O30 Gd1 C35 95.75(19) . 2_556
O27 Gd1 C35 102.1(2) . 2_556
O20 Gd1 C35 26.43(18) 2_556 2_556
O29 Gd1 C35 77.34(19) . 2_556
O26 Gd1 C35 155.41(19) . 2_556
O6 Gd1 C35 133.10(17) . 2_556
O5 Gd1 C35 80.94(16) . 2_556
O19 Gd1 C35 26.15(17) 2_556 2_556
O28 Gd1 C8 135.1(2) . .
O30 Gd1 C8 74.65(19) . .
O27 Gd1 C8 69.43(17) . .
O20 Gd1 C8 111.57(19) 2_556 .
O29 Gd1 C8 150.88(18) . .
O26 Gd1 C8 93.68(19) . .
O6 Gd1 C8 26.15(17) . .
O5 Gd1 C8 26.46(17) . .
O19 Gd1 C8 97.22(17) 2_556 .
C35 Gd1 C8 107.19(19) 2_556 .
O28 Gd1 H26A 56.5(5) . .
O30 Gd1 H26A 95.3(6) . .
O27 Gd1 H26A 86.1(14) . .
O20 Gd1 H26A 133.3(6) 2_556 .
O29 Gd1 H26A 76.8(17) . .
O26 Gd1 H26A 19.1(3) . .
O6 Gd1 H26A 78.4(13) . .
O5 Gd1 H26A 130.1(15) . .
O19 Gd1 H26A 149.6(16) 2_556 .
C35 Gd1 H26A 148.5(13) 2_556 .
C8 Gd1 H26A 104.2(14) . .
O28 Gd1 H28A 19.4(9) . .
O30 Gd1 H28A 144(3) . .
O27 Gd1 H28A 72(3) . .
O20 Gd1 H28A 58.0(13) 2_556 .
O29 Gd1 H28A 67(3) . .
O26 Gd1 H28A 93.4(15) . .
O6 Gd1 H28A 136.3(18) . .
O5 Gd1 H28A 133(3) . .
O19 Gd1 H28A 100.8(10) 2_556 .
C35 Gd1 H28A 78.4(8) 2_556 .
C8 Gd1 H28A 142(3) . .
H26A Gd1 H28A 75.3(14) . .
O16 Gd2 O32 77.50(19) . .
O16 Gd2 O4 140.29(16) . 3_667
O32 Gd2 O4 100.08(17) . 3_667
O16 Gd2 O34 82.09(19) . .
O32 Gd2 O34 144.62(19) . .
O4 Gd2 O34 77.92(16) 3_667 .
O16 Gd2 O33 95.42(17) . .
O32 Gd2 O33 70.20(18) . .
O4 Gd2 O33 121.43(16) 3_667 .
O34 Gd2 O33 140.97(18) . .
O16 Gd2 O35 73.48(17) . .
O32 Gd2 O35 72.63(19) . .
O4 Gd2 O35 68.19(17) 3_667 .
O34 Gd2 O35 74.01(19) . .
O33 Gd2 O35 142.70(19) . .
O16 Gd2 O21 73.22(17) . .
O32 Gd2 O21 126.73(17) . .
O4 Gd2 O21 130.45(16) 3_667 .
O34 Gd2 O21 72.58(18) . .
O33 Gd2 O21 69.48(17) . .
O35 Gd2 O21 135.28(19) . .
O16 Gd2 O22 124.33(16) . .
O32 Gd2 O22 143.04(17) . .
O4 Gd2 O22 81.17(15) 3_667 .
O34 Gd2 O22 72.13(17) . .
O33 Gd2 O22 77.70(16) . .
O35 Gd2 O22 138.12(16) . .
O21 Gd2 O22 52.40(15) . .
O16 Gd2 O3 151.20(17) . 3_667
O32 Gd2 O3 74.25(18) . 3_667
O4 Gd2 O3 52.43(14) 3_667 3_667
O34 Gd2 O3 125.10(17) . 3_667
O33 Gd2 O3 69.88(16) . 3_667
O35 Gd2 O3 102.83(17) . 3_667
O21 Gd2 O3 120.57(16) . 3_667
O22 Gd2 O3 77.93(15) . 3_667
O16 Gd2 C7 154.06(18) . 3_667
O32 Gd2 C7 84.65(18) . 3_667
O4 Gd2 C7 26.40(16) 3_667 3_667
O34 Gd2 C7 102.90(18) . 3_667
O33 Gd2 C7 96.06(18) . 3_667
O35 Gd2 C7 83.36(19) . 3_667
O21 Gd2 C7 132.69(17) . 3_667
O22 Gd2 C7 80.92(16) . 3_667
O3 Gd2 C7 26.27(16) 3_667 3_667
O16 Gd2 C36 99.03(18) . .
O32 Gd2 C36 140.82(18) . .
O4 Gd2 C36 106.02(17) 3_667 .
O34 Gd2 C36 70.64(18) . .
O33 Gd2 C36 71.35(18) . .
O35 Gd2 C36 144.57(19) . .
O21 Gd2 C36 26.33(17) . .
O22 Gd2 C36 26.07(17) . .
O3 Gd2 C36 99.29(17) 3_667 .
C7 Gd2 C36 106.67(19) 3_667 .
O11 Cu1 O2 176.1(2) 1_655 .
O11 Cu1 N2 92.2(2) 1_655 .
O2 Cu1 N2 88.48(19) . .
O11 Cu1 N6 89.7(2) 1_655 2_656
O2 Cu1 N6 89.5(2) . 2_656
N2 Cu1 N6 177.2(2) . 2_656
O11 Cu1 O31 89.6(2) 1_655 .
O2 Cu1 O31 94.3(2) . .
N2 Cu1 O31 91.2(2) . .
N6 Cu1 O31 91.0(2) 2_656 .
N4 Cu2 N3 170.3(2) . .
N4 Cu2 O8 87.59(19) . .
N3 Cu2 O8 93.54(19) . .
N4 Cu2 O24 91.27(19) . 4_565
N3 Cu2 O24 86.73(19) . 4_565
O8 Cu2 O24 174.70(19) . 4_565
N4 Cu2 O25 96.8(2) . .
N3 Cu2 O25 92.8(2) . .
O8 Cu2 O25 90.7(2) . .
O24 Cu2 O25 94.6(2) 4_565 .
O13 Cu3 O17 166.7(2) . .
O13 Cu3 N5 90.7(2) . 4_665
O17 Cu3 N5 88.1(2) . 4_665
O13 Cu3 N1 90.81(19) . 2_546
O17 Cu3 N1 90.47(19) . 2_546
N5 Cu3 N1 178.5(2) 4_665 2_546
O13 Cu3 O36A 82.4(6) . .
O17 Cu3 O36A 110.8(6) . .
N5 Cu3 O36A 86.2(5) 4_665 .
N1 Cu3 O36A 93.6(4) 2_546 .
O13 Cu3 O36 103.7(3) . .
O17 Cu3 O36 89.6(3) . .
N5 Cu3 O36 92.7(3) 4_665 .
N1 Cu3 O36 86.7(2) 2_546 .
O36A Cu3 O36 22.3(5) . .
C1 O2 Cu1 117.9(4) . .
C7 O3 Gd2 89.8(4) . 3_667
C7 O4 Gd2 94.4(4) . 3_667
C8 O5 Gd1 91.6(4) . .
C8 O6 Gd1 93.1(4) . .
C14 O8 Cu2 109.5(4) . .
C21 O11 Cu1 113.9(5) . 1_455
C22 O13 Cu3 119.3(4) . .
C28 O16 Gd2 140.7(4) . .
C29 O17 Cu3 121.6(4) . .
C35 O19 Gd1 90.1(4) . 2_546
C35 O20 Gd1 95.4(4) . 2_546
C36 O21 Gd2 92.9(4) . .
C36 O22 Gd2 92.5(4) . .
C42 O24 Cu2 112.0(4) . 4_666
Cu2 O25 H25A 106(4) . .
Cu2 O25 H25B 136(4) . .
H25A O25 H25B 116(2) . .
Gd1 O26 H26A 91.4(9) . .
Gd1 O26 H26B 113(7) . .
H26A O26 H26B 117(2) . .
Gd1 O27 H27A 128(5) . .
Gd1 O27 H27B 108(5) . .
H27A O27 H27B 116(2) . .
Gd1 O28 H28A 91(8) . .
Gd1 O28 H28B 137(8) . .
H28A O28 H28B 116(2) . .
Gd1 O29 H29A 119(4) . .
Gd1 O29 H29B 122(4) . .
H29A O29 H29B 117(2) . .
Gd1 O30 H30A 119(5) . .
Gd1 O30 H30B 125(4) . .
H30A O30 H30B 117(2) . .
Cu1 O31 H31A 82(10) . .
Cu1 O31 H31B 122(7) . .
H31A O31 H31B 152(10) . .
Gd2 O32 H32A 117(5) . .
Gd2 O32 H32B 116(5) . .
H32A O32 H32B 117(2) . .
Gd2 O33 H33A 106(5) . .
Gd2 O33 H33B 128(5) . .
H33A O33 H33B 116(2) . .
Gd2 O34 H34A 120(5) . .
Gd2 O34 H34B 122(5) . .
H34A O34 H34B 118(2) . .
Gd2 O35 H35A 145(5) . .
Gd2 O35 H35B 95(5) . .
H35A O35 H35B 119(2) . .
Cu3 O36 H45C 122.7 . .
C5 N1 C4 117.6(5) . .
C5 N1 Cu3 117.8(4) . 2_556
C4 N1 Cu3 124.6(4) . 2_556
C11 N2 C10 118.3(5) . .
C11 N2 Cu1 125.8(4) . .
C10 N2 Cu1 115.7(4) . .
C18 N3 C17 117.9(5) . .
C18 N3 Cu2 122.7(4) . .
C17 N3 Cu2 118.9(4) . .
C26 N4 C25 118.1(5) . .
C26 N4 Cu2 119.9(4) . .
C25 N4 Cu2 121.3(4) . .
C38 N5 C39 118.5(6) . .
C38 N5 Cu3 117.1(4) . 4_566
C39 N5 Cu3 124.0(5) . 4_566
C32 N6 C33 117.2(6) . .
C32 N6 Cu1 124.2(5) . 2_646
C33 N6 Cu1 118.6(4) . 2_646
O1 C1 O2 124.8(6) . .
O1 C1 C2 120.3(6) . .
O2 C1 C2 114.7(6) . .
C3 C2 C6 117.9(6) . .
C3 C2 C1 118.9(6) . .
C6 C2 C1 123.2(6) . .
C4 C3 C2 120.6(6) . .
C4 C3 H3 119.7 . .
C2 C3 H3 119.7 . .
N1 C4 C3 121.9(6) . .
N1 C4 H4 119.0 . .
C3 C4 H4 119.0 . .
N1 C5 C6 124.0(6) . .
N1 C5 H5 118.0 . .
C6 C5 H5 118.0 . .
C5 C6 C2 117.9(6) . .
C5 C6 C7 118.4(6) . .
C2 C6 C7 123.6(5) . .
O3 C7 O4 122.3(6) . .
O3 C7 C6 119.8(6) . .
O4 C7 C6 117.9(5) . .
O3 C7 Gd2 63.9(3) . 3_667
O4 C7 Gd2 59.2(3) . 3_667
C6 C7 Gd2 169.8(4) . 3_667
O6 C8 O5 122.7(6) . .
O6 C8 C9 118.6(6) . .
O5 C8 C9 118.6(6) . .
O6 C8 Gd1 60.7(3) . .
O5 C8 Gd1 62.0(3) . .
C9 C8 Gd1 176.7(4) . .
C10 C9 C13 119.8(6) . .
C10 C9 C8 117.4(6) . .
C13 C9 C8 122.8(6) . .
N2 C10 C9 122.3(6) . .
N2 C10 H10 118.9 . .
C9 C10 H10 118.9 . .
N2 C11 C12 122.8(6) . .
N2 C11 H11 118.6 . .
C12 C11 H11 118.6 . .
C11 C12 C13 119.3(6) . .
C11 C12 H12 120.4 . .
C13 C12 H12 120.4 . .
C9 C13 C12 117.3(6) . .
C9 C13 C14 119.9(5) . .
C12 C13 C14 122.5(6) . .
O7 C14 O8 125.0(6) . .
O7 C14 C13 116.5(6) . .
O8 C14 C13 118.5(6) . .
O10 C15 O9 125.6(6) . .
O10 C15 C16 117.1(6) . .
O9 C15 C16 117.2(6) . .
C17 C16 C20 118.6(6) . .
C17 C16 C15 118.8(6) . .
C20 C16 C15 122.5(6) . .
N3 C17 C16 123.2(6) . .
N3 C17 H17 118.4 . .
C16 C17 H17 118.4 . .
N3 C18 C19 122.4(6) . .
N3 C18 H18 118.8 . .
C19 C18 H18 118.8 . .
C18 C19 C20 120.3(7) . .
C18 C19 H19 119.9 . .
C20 C19 H19 119.9 . .
C19 C20 C16 117.6(6) . .
C19 C20 C21 119.6(6) . .
C16 C20 C21 122.7(6) . .
O12 C21 O11 123.9(6) . .
O12 C21 C20 120.5(7) . .
O11 C21 C20 115.5(7) . .
O14 C22 O13 125.6(6) . .
O14 C22 C23 116.7(6) . .
O13 C22 C23 117.4(6) . .
C24 C23 C27 118.2(6) . .
C24 C23 C22 118.4(6) . .
C27 C23 C22 123.3(6) . .
C25 C24 C23 119.4(6) . .
C25 C24 H24 120.3 . .
C23 C24 H24 120.3 . .
N4 C25 C24 122.6(6) . .
N4 C25 H25 118.7 . .
C24 C25 H25 118.7 . .
N4 C26 C27 122.8(6) . .
N4 C26 H26 118.6 . .
C27 C26 H26 118.6 . .
C26 C27 C23 119.0(6) . .
C26 C27 C28 118.4(6) . .
C23 C27 C28 122.5(6) . .
O15 C28 O16 126.6(6) . .
O15 C28 C27 117.5(6) . .
O16 C28 C27 115.8(5) . .
O18 C29 O17 125.6(6) . .
O18 C29 C30 117.7(6) . .
O17 C29 C30 116.6(6) . .
C34 C30 C31 117.2(6) . .
C34 C30 C29 123.4(6) . .
C31 C30 C29 119.3(6) . .
C32 C31 C30 120.3(7) . .
C32 C31 H31 119.8 . .
C30 C31 H31 119.8 . .
N6 C32 C31 122.4(6) . .
N6 C32 H32 118.8 . .
C31 C32 H32 118.8 . .
N6 C33 C34 123.6(6) . .
N6 C33 H33 118.2 . .
C34 C33 H33 118.2 . .
C33 C34 C30 119.2(6) . .
C33 C34 C35 118.2(6) . .
C30 C34 C35 122.6(6) . .
O19 C35 O20 121.8(6) . .
O19 C35 C34 120.5(6) . .
O20 C35 C34 117.8(6) . .
O19 C35 Gd1 63.8(4) . 2_546
O20 C35 Gd1 58.2(3) . 2_546
C34 C35 Gd1 173.8(5) . 2_546
O22 C36 O21 122.2(6) . .
O22 C36 C37 119.1(6) . .
O21 C36 C37 118.6(6) . .
O22 C36 Gd2 61.4(3) . .
O21 C36 Gd2 60.8(3) . .
C37 C36 Gd2 175.1(4) . .
C38 C37 C41 118.0(6) . .
C38 C37 C36 118.8(6) . .
C41 C37 C36 123.1(6) . .
N5 C38 C37 122.8(6) . .
N5 C38 H38 118.6 . .
C37 C38 H38 118.6 . .
N5 C39 C40 122.6(7) . .
N5 C39 H39 118.7 . .
C40 C39 H39 118.7 . .
C39 C40 C41 119.2(6) . .
C39 C40 H40 120.4 . .
C41 C40 H40 120.4 . .
C40 C41 C37 118.9(6) . .
C40 C41 C42 121.5(6) . .
C37 C41 C42 119.3(6) . .
O23 C42 O24 124.8(6) . .
O23 C42 C41 118.1(6) . .
O24 C42 C41 117.1(6) . .
H37A O37 H37B 115.4 . .
H38B O38 H38C 116.9 . .
H39B O39 H39C 117.0 . .
H40A O40 H40C 109.5 . .
H41A O41 H41C 109.5 . .
H45A O45 H45B 109.5 . .
H45A O45 H45F 85.3 . .
H45B O45 H45F 35.1 . .
H45A O45A H45B 93.3 . .
H45A O45A H45C 61.0 . .
H45B O45A H45C 142.6 . .
H45A O45A H45F 59.9 . .
H45B O45A H45F 35.2 . .
H45C O45A H45F 109.5 . .
H46A O46 H46C 109.5 . .
H48A O48 H48B 109.5 . .
H49C O49 H49E 109.5 . .
H49C O49 H49D 130.4 . .
H49E O49 H49D 118.6 . .
H49D O49A H49A 109.5 . .
H50A O50 H50C 109.5 . .
H53A O53 H53C 109.5 . .
H56A O56 H56C 109.5 . .
H57A O57 H57B 109.5 . .
H59A O59 H59B 109.5 . .
H60H O60A H60E 109.5 . .
H61A O61 H61B 109.5 . .
H62A O62 H62C 109.5 . .
H57B O62A H62C 98.5 . .
H65B O65 H65C 109.5 . .
H68A O68 H68B 109.4 . .
H69A O69 H69B 109.5 . .

loop_
_geom_bond_atom_site_label_1
_geom_bond_atom_site_label_2
_geom_bond_distance
_geom_bond_site_symmetry_2
Gd1 O28 2.409(6) .
Gd1 O30 2.410(5) .
Gd1 O27 2.412(5) .
Gd1 O20 2.416(5) 2_556
Gd1 O29 2.416(5) .
Gd1 O26 2.434(6) .
Gd1 O6 2.479(5) .
Gd1 O5 2.505(5) .
Gd1 O19 2.538(5) 2_556
Gd1 C35 2.829(7) 2_556
Gd1 C8 2.837(6) .
Gd1 H26A 2.597(10) .
Gd1 H28A 2.58(11) .
Gd2 O16 2.348(5) .
Gd2 O32 2.399(5) .
Gd2 O4 2.439(4) 3_667
Gd2 O34 2.441(5) .
Gd2 O33 2.444(5) .
Gd2 O35 2.446(5) .
Gd2 O21 2.500(5) .
Gd2 O22 2.514(5) .
Gd2 O3 2.541(5) 3_667
Gd2 C7 2.830(6) 3_667
Gd2 C36 2.860(7) .
Cu1 O11 1.974(4) 1_655
Cu1 O2 1.978(4) .
Cu1 N2 2.016(5) .
Cu1 N6 2.021(5) 2_656
Cu1 O31 2.292(6) .
Cu2 N4 1.988(5) .
Cu2 N3 1.994(5) .
Cu2 O8 2.013(4) .
Cu2 O24 2.022(4) 4_565
Cu2 O25 2.229(5) .
Cu3 O13 1.990(4) .
Cu3 O17 1.994(4) .
Cu3 N5 1.997(5) 4_665
Cu3 N1 2.006(5) 2_546
Cu3 O36A 2.219(16) .
Cu3 O36 2.255(7) .
O1 C1 1.224(8) .
O2 C1 1.285(8) .
O3 C7 1.253(7) .
O3 Gd2 2.541(5) 3_667
O4 C7 1.262(8) .
O4 Gd2 2.439(4) 3_667
O5 C8 1.264(8) .
O6 C8 1.252(8) .
O7 C14 1.254(8) .
O8 C14 1.262(8) .
O9 C15 1.261(9) .
O10 C15 1.247(8) .
O11 C21 1.281(9) .
O11 Cu1 1.974(4) 1_455
O12 C21 1.220(10) .
O13 C22 1.262(9) .
O14 C22 1.249(9) .
O15 C28 1.249(8) .
O16 C28 1.263(8) .
O17 C29 1.259(8) .
O18 C29 1.252(9) .
O19 C35 1.247(8) .
O19 Gd1 2.538(5) 2_546
O20 C35 1.265(8) .
O20 Gd1 2.416(5) 2_546
O21 C36 1.270(9) .
O22 C36 1.258(8) .
O23 C42 1.249(8) .
O24 C42 1.274(8) .
O24 Cu2 2.022(4) 4_666
O25 H25A 0.851(11) .
O25 H25B 0.852(10) .
O26 H26A 0.851(10) .
O26 H26B 0.849(10) .
O27 H27A 0.851(10) .
O27 H27B 0.852(10) .
O28 H28A 0.855(10) .
O28 H28B 0.852(10) .
O29 H29A 0.847(10) .
O29 H29B 0.849(10) .
O30 H30A 0.851(10) .
O30 H30B 0.851(10) .
O31 H31A 0.65(9) .
O31 H31B 0.84(9) .
O32 H32A 0.848(10) .
O32 H32B 0.850(10) .
O33 H33A 0.850(10) .
O33 H33B 0.852(10) .
O34 H34A 0.846(10) .
O34 H34B 0.848(10) .
O35 H35A 0.845(10) .
O35 H35B 0.845(10) .
O36 H45C 1.1343 .
N1 C5 1.345(8) .
N1 C4 1.354(8) .
N1 Cu3 2.006(5) 2_556
N2 C11 1.340(9) .
N2 C10 1.349(8) .
N3 C18 1.330(9) .
N3 C17 1.352(9) .
N4 C26 1.342(8) .
N4 C25 1.349(8) .
N5 C38 1.340(9) .
N5 C39 1.346(9) .
N5 Cu3 1.997(5) 4_566
N6 C32 1.337(9) .
N6 C33 1.351(9) .
N6 Cu1 2.021(5) 2_646
C1 C2 1.509(8) .
C2 C3 1.394(9) .
C2 C6 1.403(9) .
C3 C4 1.383(9) .
C3 H3 0.9500 .
C4 H4 0.9500 .
C5 C6 1.397(8) .
C5 H5 0.9500 .
C6 C7 1.501(9) .
C7 Gd2 2.830(6) 3_667
C8 C9 1.513(9) .
C9 C10 1.380(9) .
C9 C13 1.398(9) .
C10 H10 0.9500 .
C11 C12 1.383(9) .
C11 H11 0.9500 .
C12 C13 1.403(9) .
C12 H12 0.9500 .
C13 C14 1.507(9) .
C15 C16 1.517(9) .
C16 C17 1.379(9) .
C16 C20 1.392(9) .
C17 H17 0.9500 .
C18 C19 1.373(10) .
C18 H18 0.9500 .
C19 C20 1.391(10) .
C19 H19 0.9500 .
C20 C21 1.507(9) .
C22 C23 1.515(9) .
C23 C24 1.392(9) .
C23 C27 1.396(9) .
C24 C25 1.387(9) .
C24 H24 0.9500 .
C25 H25 0.9500 .
C26 C27 1.393(9) .
C26 H26 0.9500 .
C27 C28 1.512(8) .
C29 C30 1.517(9) .
C30 C34 1.390(10) .
C30 C31 1.391(10) .
C31 C32 1.384(10) .
C31 H31 0.9500 .
C32 H32 0.9500 .
C33 C34 1.376(9) .
C33 H33 0.9500 .
C34 C35 1.513(9) .
C35 Gd1 2.829(7) 2_546
C36 C37 1.501(9) .
C37 C38 1.398(9) .
C37 C41 1.402(9) .
C38 H38 0.9500 .
C39 C40 1.382(9) .
C39 H39 0.9500 .
C40 C41 1.387(9) .
C40 H40 0.9500 .
C41 C42 1.518(8) .
O37 H37A 0.8553 .
O37 H37B 0.8549 .
O38 H38B 0.8501 .
O38 H38C 0.8497 .
O39 H39B 0.8508 .
O39 H39C 0.8502 .
O40 H40A 0.9598 .
O40 H40C 0.9601 .
O41 H41A 0.9599 .
O41 H41C 0.9598 .
O44 H44D 0.9599 .
O44A H44D 1.3454 .
O45 H45A 0.9598 .
O45 H45B 0.9598 .
O45 H45F 0.6817 .
O45A H45A 1.2478 .
O45A H45B 0.8798 .
O45A H45C 0.9597 .
O45A H45F 0.9601 .
O46 H46A 0.9597 .
O46 H46C 0.9601 .
O48 H48A 0.9599 .
O48 H48B 0.9599 .
O49 H49C 0.9602 .
O49 H49E 0.9600 .
O49 H49D 1.1098 .
O49A H49D 0.9599 .
O49A H49A 0.9600 .
O50 H50A 0.9599 .
O50 H50C 0.9601 .
O51 H51D 0.9599 .
O51A H51D 1.2951 .
O53 H53A 0.9598 .
O53 H53C 0.9599 .
O55 H55D 0.9600 .
O56 H56A 0.9600 .
O56 H56C 0.9600 .
O57 H57A 0.9602 .
O57 H57B 0.9601 .
O59 H59A 0.9601 .
O59 H59B 0.9600 .
O60 H60B 0.9599 .
O60A H60H 0.9602 .
O60A H60E 0.9599 .
O61 H61A 0.9600 .
O61 H61B 0.9599 .
O62 H62A 0.9600 .
O62 H62C 0.9600 .
O62A H57B 1.1854 .
O62A H62C 1.0542 .
O64 H64A 0.9598 .
O65 H65B 0.9599 .
O65 H65C 0.9604 .
O68 H68A 0.9602 .
O68 H68B 0.9601 .
O69 H69A 0.9601 .
O69 H69B 0.9599 .

loop_
_geom_torsion_atom_site_label_1
_geom_torsion_atom_site_label_2
_geom_torsion_atom_site_label_3
_geom_torsion_atom_site_label_4
_geom_torsion
_geom_torsion_site_symmetry_1
_geom_torsion_site_symmetry_4
O11 Cu1 O2 C1 -41(3) 1_655 .
N2 Cu1 O2 C1 59.1(4) . .
N6 Cu1 O2 C1 -118.9(4) 2_656 .
O31 Cu1 O2 C1 150.1(4) . .
O28 Gd1 O5 C8 95.9(5) . .
O30 Gd1 O5 C8 -75.3(4) . .
O27 Gd1 O5 C8 81.0(4) . .
O20 Gd1 O5 C8 161.2(4) 2_556 .
O29 Gd1 O5 C8 -122.0(4) . .
O26 Gd1 O5 C8 -6.7(4) . .
O6 Gd1 O5 C8 0.2(3) . .
O19 Gd1 O5 C8 -146.8(4) 2_556 .
C35 Gd1 O5 C8 -172.9(4) 2_556 .
O28 Gd1 O6 C8 -131.2(4) . .
O30 Gd1 O6 C8 90.5(4) . .
O27 Gd1 O6 C8 -80.4(4) . .
O20 Gd1 O6 C8 -28.0(5) 2_556 .
O29 Gd1 O6 C8 134.9(4) . .
O26 Gd1 O6 C8 173.3(5) . .
O5 Gd1 O6 C8 -0.2(4) . .
O19 Gd1 O6 C8 36.6(4) 2_556 .
C35 Gd1 O6 C8 9.1(5) 2_556 .
N4 Cu2 O8 C14 73.8(4) . .
N3 Cu2 O8 C14 -96.6(4) . .
O24 Cu2 O8 C14 -4(2) 4_565 .
O25 Cu2 O8 C14 170.5(4) . .
O17 Cu3 O13 C22 -30.8(10) . .
N5 Cu3 O13 C22 -115.7(5) 4_665 .
N1 Cu3 O13 C22 64.6(5) 2_546 .
O36A Cu3 O13 C22 158.2(6) . .
O36 Cu3 O13 C22 151.4(5) . .
O32 Gd2 O16 C28 50.2(7) . .
O4 Gd2 O16 C28 -40.6(8) 3_667 .
O34 Gd2 O16 C28 -100.7(7) . .
O33 Gd2 O16 C28 118.5(7) . .
O35 Gd2 O16 C28 -25.1(7) . .
O21 Gd2 O16 C28 -174.8(7) . .
O22 Gd2 O16 C28 -162.7(7) . .
O3 Gd2 O16 C28 61.5(8) 3_667 .
C7 Gd2 O16 C28 2.6(10) 3_667 .
C36 Gd2 O16 C28 -169.6(7) . .
O13 Cu3 O17 C29 -28.4(10) . .
N5 Cu3 O17 C29 56.8(5) 4_665 .
N1 Cu3 O17 C29 -123.9(5) 2_546 .
O36A Cu3 O17 C29 142.0(6) . .
O36 Cu3 O17 C29 149.4(5) . .
O16 Gd2 O21 C36 168.2(4) . .
O32 Gd2 O21 C36 -132.3(4) . .
O4 Gd2 O21 C36 25.2(5) 3_667 .
O34 Gd2 O21 C36 81.4(4) . .
O33 Gd2 O21 C36 -89.2(4) . .
O35 Gd2 O21 C36 124.8(4) . .
O22 Gd2 O21 C36 0.9(3) . .
O3 Gd2 O21 C36 -39.6(4) 3_667 .
C7 Gd2 O21 C36 -10.3(5) 3_667 .
O16 Gd2 O22 C36 -15.6(4) . .
O32 Gd2 O22 C36 102.6(4) . .
O4 Gd2 O22 C36 -162.4(4) 3_667 .
O34 Gd2 O22 C36 -82.3(4) . .
O33 Gd2 O22 C36 72.6(4) . .
O35 Gd2 O22 C36 -119.8(4) . .
O21 Gd2 O22 C36 -0.9(3) . .
O3 Gd2 O22 C36 144.3(4) 3_667 .
C7 Gd2 O22 C36 170.9(4) 3_667 .
O11 Cu1 N2 C11 50.1(6) 1_655 .
O2 Cu1 N2 C11 -126.0(6) . .
N6 Cu1 N2 C11 -81(5) 2_656 .
O31 Cu1 N2 C11 139.7(6) . .
O11 Cu1 N2 C10 -134.8(5) 1_655 .
O2 Cu1 N2 C10 49.0(5) . .
N6 Cu1 N2 C10 94(5) 2_656 .
O31 Cu1 N2 C10 -45.2(5) . .
N4 Cu2 N3 C18 -44.0(15) . .
O8 Cu2 N3 C18 52.4(5) . .
O24 Cu2 N3 C18 -122.3(5) 4_565 .
O25 Cu2 N3 C18 143.3(5) . .
N4 Cu2 N3 C17 127.4(12) . .
O8 Cu2 N3 C17 -136.1(5) . .
O24 Cu2 N3 C17 49.2(5) 4_565 .
O25 Cu2 N3 C17 -45.3(5) . .
N3 Cu2 N4 C26 147.6(11) . .
O8 Cu2 N4 C26 50.6(5) . .
O24 Cu2 N4 C26 -134.6(5) 4_565 .
O25 Cu2 N4 C26 -39.8(5) . .
N3 Cu2 N4 C25 -23.0(15) . .
O8 Cu2 N4 C25 -120.0(5) . .
O24 Cu2 N4 C25 54.8(5) 4_565 .
O25 Cu2 N4 C25 149.6(5) . .
Cu1 O2 C1 O1 12.1(8) . .
Cu1 O2 C1 C2 -162.6(4) . .
O1 C1 C2 C3 -93.4(8) . .
O2 C1 C2 C3 81.6(8) . .
O1 C1 C2 C6 84.4(8) . .
O2 C1 C2 C6 -100.6(7) . .
C6 C2 C3 C4 2.7(10) . .
C1 C2 C3 C4 -179.5(6) . .
C5 N1 C4 C3 0.5(10) . .
Cu3 N1 C4 C3 -178.2(5) 2_556 .
C2 C3 C4 N1 -2.7(11) . .
C4 N1 C5 C6 1.7(10) . .
Cu3 N1 C5 C6 -179.4(5) 2_556 .
N1 C5 C6 C2 -1.7(10) . .
N1 C5 C6 C7 176.9(6) . .
C3 C2 C6 C5 -0.6(9) . .
C1 C2 C6 C5 -178.3(6) . .
C3 C2 C6 C7 -179.1(6) . .
C1 C2 C6 C7 3.1(10) . .
Gd2 O3 C7 O4 10.7(6) 3_667 .
Gd2 O3 C7 C6 -169.2(5) 3_667 .
Gd2 O4 C7 O3 -11.1(7) 3_667 .
Gd2 O4 C7 C6 168.7(5) 3_667 .
C5 C6 C7 O3 179.2(6) . .
C2 C6 C7 O3 -2.3(10) . .
C5 C6 C7 O4 -0.7(9) . .
C2 C6 C7 O4 177.8(6) . .
C5 C6 C7 Gd2 70(3) . 3_667
C2 C6 C7 Gd2 -111(2) . 3_667
Gd1 O6 C8 O5 0.4(7) . .
Gd1 O6 C8 C9 -176.3(5) . .
Gd1 O5 C8 O6 -0.4(7) . .
Gd1 O5 C8 C9 176.3(5) . .
O28 Gd1 C8 O6 66.3(5) . .
O30 Gd1 C8 O6 -81.7(4) . .
O27 Gd1 C8 O6 90.2(4) . .
O20 Gd1 C8 O6 159.3(4) 2_556 .
O29 Gd1 C8 O6 -78.2(6) . .
O26 Gd1 C8 O6 -6.2(4) . .
O5 Gd1 C8 O6 179.6(6) . .
O19 Gd1 C8 O6 -148.3(4) 2_556 .
C35 Gd1 C8 O6 -173.0(4) 2_556 .
O28 Gd1 C8 O5 -113.2(5) . .
O30 Gd1 C8 O5 98.8(4) . .
O27 Gd1 C8 O5 -89.4(4) . .
O20 Gd1 C8 O5 -20.3(4) 2_556 .
O29 Gd1 C8 O5 102.2(5) . .
O26 Gd1 C8 O5 174.2(4) . .
O6 Gd1 C8 O5 -179.6(6) . .
O19 Gd1 C8 O5 32.2(4) 2_556 .
C35 Gd1 C8 O5 7.4(4) 2_556 .
O28 Gd1 C8 C9 145(8) . .
O30 Gd1 C8 C9 -3(8) . .
O27 Gd1 C8 C9 169(8) . .
O20 Gd1 C8 C9 -122(8) 2_556 .
O29 Gd1 C8 C9 1(8) . .
O26 Gd1 C8 C9 73(8) . .
O6 Gd1 C8 C9 79(8) . .
O5 Gd1 C8 C9 -102(8) . .
O19 Gd1 C8 C9 -69(8) 2_556 .
C35 Gd1 C8 C9 -94(8) 2_556 .
O6 C8 C9 C10 58.0(8) . .
O5 C8 C9 C10 -118.9(7) . .
Gd1 C8 C9 C10 -19(9) . .
O6 C8 C9 C13 -122.5(7) . .
O5 C8 C9 C13 60.7(9) . .
Gd1 C8 C9 C13 160(8) . .
C11 N2 C10 C9 0.6(9) . .
Cu1 N2 C10 C9 -174.9(5) . .
C13 C9 C10 N2 -2.4(10) . .
C8 C9 C10 N2 177.1(6) . .
C10 N2 C11 C12 0.2(10) . .
Cu1 N2 C11 C12 175.2(5) . .
N2 C11 C12 C13 0.8(11) . .
C10 C9 C13 C12 3.3(9) . .
C8 C9 C13 C12 -176.2(6) . .
C10 C9 C13 C14 -171.0(6) . .
C8 C9 C13 C14 9.5(9) . .
C11 C12 C13 C9 -2.5(10) . .
C11 C12 C13 C14 171.6(6) . .
Cu2 O8 C14 O7 9.6(7) . .
Cu2 O8 C14 C13 -166.7(4) . .
C9 C13 C14 O7 36.1(8) . .
C12 C13 C14 O7 -137.9(7) . .
C9 C13 C14 O8 -147.3(6) . .
C12 C13 C14 O8 38.7(9) . .
O10 C15 C16 C17 -138.6(7) . .
O9 C15 C16 C17 37.5(10) . .
O10 C15 C16 C20 38.0(10) . .
O9 C15 C16 C20 -145.8(7) . .
C18 N3 C17 C16 1.6(10) . .
Cu2 N3 C17 C16 -170.2(5) . .
C20 C16 C17 N3 -0.9(10) . .
C15 C16 C17 N3 175.8(6) . .
C17 N3 C18 C19 -2.2(11) . .
Cu2 N3 C18 C19 169.3(6) . .
N3 C18 C19 C20 2.1(13) . .
C18 C19 C20 C16 -1.3(12) . .
C18 C19 C20 C21 176.6(8) . .
C17 C16 C20 C19 0.7(10) . .
C15 C16 C20 C19 -175.9(7) . .
C17 C16 C20 C21 -177.1(7) . .
C15 C16 C20 C21 6.2(11) . .
Cu1 O11 C21 O12 14.2(9) 1_455 .
Cu1 O11 C21 C20 -162.6(4) 1_455 .
C19 C20 C21 O12 -116.7(9) . .
C16 C20 C21 O12 61.1(10) . .
C19 C20 C21 O11 60.2(9) . .
C16 C20 C21 O11 -122.0(7) . .
Cu3 O13 C22 O14 9.5(9) . .
Cu3 O13 C22 C23 -163.5(4) . .
O14 C22 C23 C24 -105.2(8) . .
O13 C22 C23 C24 68.4(8) . .
O14 C22 C23 C27 70.2(9) . .
O13 C22 C23 C27 -116.2(7) . .
C27 C23 C24 C25 -0.1(10) . .
C22 C23 C24 C25 175.5(6) . .
C26 N4 C25 C24 0.2(10) . .
Cu2 N4 C25 C24 171.0(5) . .
C23 C24 C25 N4 0.0(11) . .
C25 N4 C26 C27 -0.3(9) . .
Cu2 N4 C26 C27 -171.2(5) . .
N4 C26 C27 C23 0.2(10) . .
N4 C26 C27 C28 177.9(6) . .
C24 C23 C27 C26 0.0(10) . .
C22 C23 C27 C26 -175.4(6) . .
C24 C23 C27 C28 -177.6(6) . .
C22 C23 C27 C28 7.0(10) . .
Gd2 O16 C28 O15 25.9(12) . .
Gd2 O16 C28 C27 -151.1(5) . .
C26 C27 C28 O15 -153.3(7) . .
C23 C27 C28 O15 24.3(10) . .
C26 C27 C28 O16 23.9(9) . .
C23 C27 C28 O16 -158.4(7) . .
Cu3 O17 C29 O18 11.8(9) . .
Cu3 O17 C29 C30 -163.9(4) . .
O18 C29 C30 C34 80.3(9) . .
O17 C29 C30 C34 -103.6(8) . .
O18 C29 C30 C31 -95.8(8) . .
O17 C29 C30 C31 80.3(8) . .
C34 C30 C31 C32 -0.4(11) . .
C29 C30 C31 C32 176.0(7) . .
C33 N6 C32 C31 -0.7(11) . .
Cu1 N6 C32 C31 -179.1(6) 2_646 .
C30 C31 C32 N6 -0.5(12) . .
C32 N6 C33 C34 2.8(10) . .
Cu1 N6 C33 C34 -178.7(5) 2_646 .
N6 C33 C34 C30 -3.7(11) . .
N6 C33 C34 C35 175.4(6) . .
C31 C30 C34 C33 2.3(10) . .
C29 C30 C34 C33 -173.9(7) . .
C31 C30 C34 C35 -176.7(6) . .
C29 C30 C34 C35 7.1(11) . .
Gd1 O19 C35 O20 5.4(7) 2_546 .
Gd1 O19 C35 C34 -174.9(5) 2_546 .
Gd1 O20 C35 O19 -5.6(7) 2_546 .
Gd1 O20 C35 C34 174.6(5) 2_546 .
C33 C34 C35 O19 -174.8(6) . .
C30 C34 C35 O19 4.2(10) . .
C33 C34 C35 O20 4.9(10) . .
C30 C34 C35 O20 -176.1(7) . .
C33 C34 C35 Gd1 53(4) . 2_546
C30 C34 C35 Gd1 -128(4) . 2_546
Gd2 O22 C36 O21 1.6(6) . .
Gd2 O22 C36 C37 -174.4(5) . .
Gd2 O21 C36 O22 -1.6(6) . .
Gd2 O21 C36 C37 174.4(5) . .
O16 Gd2 C36 O22 167.0(3) . .
O32 Gd2 C36 O22 -111.7(4) . .
O4 Gd2 C36 O22 18.1(4) 3_667 .
O34 Gd2 C36 O22 88.8(4) . .
O33 Gd2 C36 O22 -100.3(4) . .
O35 Gd2 C36 O22 92.9(4) . .
O21 Gd2 C36 O22 178.5(6) . .
O3 Gd2 C36 O22 -35.3(4) 3_667 .
C7 Gd2 C36 O22 -9.4(4) 3_667 .
O16 Gd2 C36 O21 -11.5(4) . .
O32 Gd2 C36 O21 69.8(5) . .
O4 Gd2 C36 O21 -160.3(4) 3_667 .
O34 Gd2 C36 O21 -89.7(4) . .
O33 Gd2 C36 O21 81.3(4) . .
O35 Gd2 C36 O21 -85.6(5) . .
O22 Gd2 C36 O21 -178.5(6) . .
O3 Gd2 C36 O21 146.2(4) 3_667 .
C7 Gd2 C36 O21 172.1(4) 3_667 .
O16 Gd2 C36 C37 -95(6) . .
O32 Gd2 C36 C37 -14(6) . .
O4 Gd2 C36 C37 116(6) 3_667 .
O34 Gd2 C36 C37 -174(6) . .
O33 Gd2 C36 C37 -3(6) . .
O35 Gd2 C36 C37 -169(5) . .
O21 Gd2 C36 C37 -84(6) . .
O22 Gd2 C36 C37 98(6) . .
O3 Gd2 C36 C37 62(6) 3_667 .
C7 Gd2 C36 C37 88(6) 3_667 .
O22 C36 C37 C38 120.1(7) . .
O21 C36 C37 C38 -56.0(9) . .
Gd2 C36 C37 C38 25(6) . .
O22 C36 C37 C41 -56.3(9) . .
O21 C36 C37 C41 127.6(7) . .
Gd2 C36 C37 C41 -151(5) . .
C39 N5 C38 C37 -0.8(10) . .
Cu3 N5 C38 C37 171.7(5) 4_566 .
C41 C37 C38 N5 1.5(10) . .
C36 C37 C38 N5 -175.1(6) . .
C38 N5 C39 C40 -0.6(10) . .
Cu3 N5 C39 C40 -172.5(5) 4_566 .
N5 C39 C40 C41 1.2(11) . .
C39 C40 C41 C37 -0.5(10) . .
C39 C40 C41 C42 -174.3(6) . .
C38 C37 C41 C40 -0.8(9) . .
C36 C37 C41 C40 175.7(6) . .
C38 C37 C41 C42 173.2(6) . .
C36 C37 C41 C42 -10.4(9) . .
Cu2 O24 C42 O23 -13.8(8) 4_666 .
Cu2 O24 C42 C41 164.4(4) 4_666 .
C40 C41 C42 O23 136.8(7) . .
C37 C41 C42 O23 -37.0(8) . .
C40 C41 C42 O24 -41.6(9) . .
C37 C41 C42 O24 144.6(6) . .
